data_2209613
loop_
_publ_author_name
'Hong-Xing Wang'
'Feng-Ying Geng'
'Jian Xu'
'Hong-Fei Wu'
'Ren-Qing Gao'

_publ_section_title
;
 {2-[1-(<i>N</i>-Benzyl-<i>N</i>-methylamino)ethyl]ferrocenyl-
 \k^2^<i>N</i>,<i>C</i>^1^}chloro(triphenylphosphine-\k<i>P</i>)palladium(II)
;
_journal_coeditor_code OB2021
_journal_issue 7
_journal_name_full 'Acta Crystallographica Section E'
_journal_page_first m1485
_journal_page_last m1486
_journal_paper_doi 10.1107/S1600536806020307
_journal_volume 62
_journal_year 2006
_chemical_formula_iupac '[Pd (C5 H5) (C15 H17 N1) Cl (C18 H15 P)]'
_chemical_formula_moiety 'C38 H37 Cl Fe N P Pd'
_chemical_formula_sum 'C38 H37 Cl Fe N P Pd'
_chemical_formula_weight 736.36
_chemical_melting_point 473
_chemical_name_systematic
;
{2-[1-(N-Benzyl-N-methylamino)ethyl]ferrocenyl-
\k^2^N,C^1^}chloro(triphenylphosphine-\kP)palladium(II)
;
_space_group_IT_number 61
_symmetry_cell_setting orthorhombic
_symmetry_space_group_name_Hall '-P 2ac 2ab'
_symmetry_space_group_name_H-M 'P b c a'
_atom_sites_solution_hydrogens geom
_atom_sites_solution_primary direct
_atom_sites_solution_secondary difmap
_audit_creation_method SHELXL97
_cell_angle_alpha 90.00
_cell_angle_beta 90.00
_cell_angle_gamma 90.00
_cell_formula_units_Z 8
_cell_length_a 16.878(4)
_cell_length_b 16.488(4)
_cell_length_c 24.107(5)
_cell_measurement_reflns_used 7937
_cell_measurement_temperature 273(2)
_cell_measurement_theta_max 25.23
_cell_measurement_theta_min 2.41
_cell_volume 6709(3)
_computing_cell_refinement 'SAINT (Bruker, 2003)'
_computing_data_collection 'SMART (Bruker, 2003)'
_computing_data_reduction SAINT
_computing_molecular_graphics 'SHELXTL (Bruker, 1998)'
_computing_publication_material SHELXTL
_computing_structure_refinement 'SHELXL97 (Sheldrick, 1997)'
_computing_structure_solution 'SHELXS97 (Sheldrick, 1997)'
_diffrn_ambient_temperature 273(2)
_diffrn_measured_fraction_theta_full 1.000
_diffrn_measured_fraction_theta_max 1.000
_diffrn_measurement_device_type 'Bruker APEX-II CCD area-detector'
_diffrn_measurement_method '\f and \w'
_diffrn_radiation_monochromator graphite
_diffrn_radiation_source 'fine-focus sealed tube'
_diffrn_radiation_type MoK\a
_diffrn_radiation_wavelength 0.71073
_diffrn_reflns_av_R_equivalents 0.0330
_diffrn_reflns_av_sigmaI/netI 0.0272
_diffrn_reflns_limit_h_max 20
_diffrn_reflns_limit_h_min -18
_diffrn_reflns_limit_k_max 19
_diffrn_reflns_limit_k_min -19
_diffrn_reflns_limit_l_max 26
_diffrn_reflns_limit_l_min -28
_diffrn_reflns_number 34744
_diffrn_reflns_theta_full 25.03
_diffrn_reflns_theta_max 25.03
_diffrn_reflns_theta_min 1.92
_exptl_absorpt_coefficient_mu 1.123
_exptl_absorpt_correction_T_max 0.801
_exptl_absorpt_correction_T_min 0.701
_exptl_absorpt_correction_type multi-scan
_exptl_absorpt_process_details '(SADABS; Sheldrick, 1996)'
_exptl_crystal_colour red
_exptl_crystal_density_diffrn 1.458
_exptl_crystal_density_method 'not measured'
_exptl_crystal_description block
_exptl_crystal_F_000 3008
_exptl_crystal_size_max 0.32
_exptl_crystal_size_mid 0.26
_exptl_crystal_size_min 0.20
_refine_diff_density_max 0.557
_refine_diff_density_min -0.267
_refine_ls_extinction_method none
_refine_ls_goodness_of_fit_ref 1.020
_refine_ls_hydrogen_treatment constr
_refine_ls_matrix_type full
_refine_ls_number_parameters 390
_refine_ls_number_reflns 5924
_refine_ls_number_restraints 0
_refine_ls_restrained_S_all 1.020
_refine_ls_R_factor_all 0.0350
_refine_ls_R_factor_gt 0.0242
_refine_ls_shift/su_max 0.002
_refine_ls_shift/su_mean 0.000
_refine_ls_structure_factor_coef Fsqd
_refine_ls_weighting_details 'calc w = 1/[\s^2^(Fo^2^)+(0.0234P)^2^+4.0356P] where P=(Fo^2^+2Fc^2^)/3'
_refine_ls_weighting_scheme calc
_refine_ls_wR_factor_gt 0.0565
_refine_ls_wR_factor_ref 0.0606
_reflns_number_gt 4851
_reflns_number_total 5924
_reflns_threshold_expression I>2\s(I)
_cod_data_source_file ob2021.cif
_cod_data_source_block I
_cod_depositor_comments
;
The following automatic conversions were performed:
'_symmetry_cell_setting' value 'Orthorhombic' changed to 'orthorhombic'
according to '/home/saulius/struct/CIF-dictionaries/cif_core.dic'
dictionary named 'cif_core.dic' version 2.4.1 from 2010-06-29.

Automatic conversion script
Id: cif_fix_enum 1527 2010-12-29 10:47:43Z saulius 

The following automatic conversions were performed:

'_symmetry_cell_setting' value 'Orthorhombic' changed to
'orthorhombic' according to
/home/saulius/struct/CIF-dictionaries/cif_core.dic dictionary named
'cif_core.dic' version 2.4.1 from 2010-06-29.

Automatic conversion script
Id: cif_fix_values 1715 2011-07-08 13:25:40Z adriana 
;
_cod_original_cell_volume 6709(2)
_cod_database_code 2209613
_cod_database_fobs_code 2209613

loop_
_symmetry_equiv_pos_as_xyz
'x, y, z'
'-x+1/2, -y, z+1/2'
'-x, y+1/2, -z+1/2'
'x+1/2, -y+1/2, -z'
'-x, -y, -z'
'x-1/2, y, -z-1/2'
'x, -y-1/2, z-1/2'
'-x-1/2, y-1/2, z'

loop_
_atom_site_type_symbol
_atom_site_label
_atom_site_fract_x
_atom_site_fract_y
_atom_site_fract_z
_atom_site_U_iso_or_equiv
_atom_site_adp_type
_atom_site_calc_flag
_atom_site_refinement_flags
_atom_site_occupancy
Pd Pd1 0.040130(10) 0.365692(10) 0.131283(7) 0.03085(6) Uani d . 1
Fe Fe1 -0.13785(2) 0.27337(2) 0.182364(15) 0.03979(10) Uani d . 1
Cl Cl1 0.18116(4) 0.38755(4) 0.13648(3) 0.05063(17) Uani d . 1
P P3 0.06451(4) 0.29193(4) 0.05488(2) 0.03282(14) Uani d . 1
N N1 0.01546(12) 0.45591(12) 0.19604(8) 0.0407(5) Uani d . 1
C C1 -0.07741(14) 0.35451(13) 0.13295(9) 0.0331(5) Uani d . 1
C C2 -0.14072(13) 0.31649(14) 0.10334(10) 0.0363(5) Uani d . 1
H H2 -0.1350 0.2838 0.0696 0.044 Uiso calc R 1
C C3 -0.21351(14) 0.33378(16) 0.13098(11) 0.0438(6) Uani d . 1
H H3 -0.2662 0.3153 0.1195 0.053 Uiso calc R 1
C C4 -0.19630(15) 0.38172(16) 0.17808(11) 0.0461(6) Uani d . 1
H H4 -0.2349 0.4022 0.2050 0.055 Uiso calc R 1
C C5 -0.11338(14) 0.39496(15) 0.17933(10) 0.0392(6) Uani d . 1
C C6 -0.05718(19) 0.1909(2) 0.21015(16) 0.0699(10) Uani d . 1
H H6 -0.0004 0.1909 0.2016 0.084 Uiso calc R 1
C C7 -0.1171(2) 0.15159(18) 0.17878(15) 0.0701(9) Uani d . 1
H H7 -0.1093 0.1193 0.1451 0.084 Uiso calc R 1
C C8 -0.1888(2) 0.1660(2) 0.20545(15) 0.0696(10) Uani d . 1
H H8 -0.2407 0.1463 0.1933 0.084 Uiso calc R 1
C C9 -0.1745(2) 0.2142(2) 0.25239(14) 0.0726(10) Uani d . 1
H H9 -0.2144 0.2335 0.2788 0.087 Uiso calc R 1
C C10 -0.0926(2) 0.2296(2) 0.25486(14) 0.0682(9) Uani d . 1
H H10 -0.0653 0.2614 0.2834 0.082 Uiso calc R 1
C C11 -0.06532(15) 0.44078(17) 0.22107(11) 0.0478(7) Uani d . 1
H H11 -0.0576 0.4047 0.2529 0.057 Uiso calc R 1
C C12 -0.1079(2) 0.5166(2) 0.24258(17) 0.0930(13) Uani d . 1
H H12A -0.1249 0.5491 0.2117 0.139 Uiso calc R 1
H H12B -0.0724 0.5475 0.2654 0.139 Uiso calc R 1
H H12C -0.1532 0.5007 0.2641 0.139 Uiso calc R 1
C C13 0.0169(2) 0.53123(16) 0.16153(13) 0.0615(8) Uani d . 1
H H13A 0.0098 0.5777 0.1850 0.092 Uiso calc R 1
H H13B -0.0250 0.5291 0.1347 0.092 Uiso calc R 1
H H13C 0.0670 0.5352 0.1428 0.092 Uiso calc R 1
C C14 0.07627(17) 0.46622(17) 0.24109(11) 0.0515(7) Uani d . 1
H H14A 0.0653 0.5161 0.2610 0.062 Uiso calc R 1
H H14B 0.1282 0.4714 0.2242 0.062 Uiso calc R 1
C C15 0.07808(16) 0.3969(2) 0.28199(11) 0.0533(7) Uani d . 1
C C16 0.10812(16) 0.3221(2) 0.26784(13) 0.0572(8) Uani d . 1
H H16 0.1302 0.3144 0.2329 0.069 Uiso calc R 1
C C17 0.1058(2) 0.2583(3) 0.30488(17) 0.0822(11) Uani d . 1
H H17 0.1263 0.2081 0.2947 0.099 Uiso calc R 1
C C18 0.0737(3) 0.2686(4) 0.3562(2) 0.1098(19) Uani d . 1
H H18 0.0716 0.2251 0.3808 0.132 Uiso calc R 1
C C19 0.0449(3) 0.3412(4) 0.37151(16) 0.113(2) Uani d . 1
H H19 0.0232 0.3478 0.4067 0.135 Uiso calc R 1
C C20 0.0474(2) 0.4066(3) 0.33497(13) 0.0848(12) Uani d . 1
H H20 0.0284 0.4570 0.3461 0.102 Uiso calc R 1
C C21 -0.01631(15) 0.25493(16) 0.01082(10) 0.0428(6) Uani d . 1
C C22 -0.05089(16) 0.3048(2) -0.02862(11) 0.0560(8) Uani d . 1
H H22 -0.0306 0.3565 -0.0345 0.067 Uiso calc R 1
C C23 -0.11518(19) 0.2786(3) -0.05932(14) 0.0829(12) Uani d . 1
H H23 -0.1381 0.3129 -0.0854 0.100 Uiso calc R 1
C C24 -0.1448(2) 0.2031(3) -0.05150(18) 0.0963(15) Uani d . 1
H H24 -0.1880 0.1859 -0.0723 0.116 Uiso calc R 1
C C25 -0.1119(2) 0.1525(3) -0.01347(19) 0.0862(12) Uani d . 1
H H25 -0.1323 0.1005 -0.0087 0.103 Uiso calc R 1
C C26 -0.04725(17) 0.1781(2) 0.01864(13) 0.0630(8) Uani d . 1
H H26 -0.0253 0.1436 0.0450 0.076 Uiso calc R 1
C C27 0.11964(13) 0.35605(14) 0.00667(9) 0.0342(5) Uani d . 1
C C28 0.17898(16) 0.32781(17) -0.02744(11) 0.0482(7) Uani d . 1
H H28 0.1953 0.2741 -0.0247 0.058 Uiso calc R 1
C C29 0.21466(18) 0.3787(2) -0.06576(12) 0.0623(8) Uani d . 1
H H29 0.2546 0.3588 -0.0886 0.075 Uiso calc R 1
C C30 0.19161(19) 0.4577(2) -0.07014(12) 0.0615(8) Uani d . 1
H H30 0.2150 0.4913 -0.0964 0.074 Uiso calc R 1
C C31 0.13420(19) 0.48736(18) -0.03590(13) 0.0628(8) Uani d . 1
H H31 0.1188 0.5414 -0.0386 0.075 Uiso calc R 1
C C32 0.09875(17) 0.43724(16) 0.00292(11) 0.0516(7) Uani d . 1
H H32 0.0605 0.4582 0.0267 0.062 Uiso calc R 1
C C33 0.12382(15) 0.20074(14) 0.06601(11) 0.0407(6) Uani d . 1
C C34 0.15348(17) 0.18310(17) 0.11800(12) 0.0522(7) Uani d . 1
H H34 0.1435 0.2177 0.1477 0.063 Uiso calc R 1
C C35 0.1983(2) 0.1136(2) 0.12574(16) 0.0756(10) Uani d . 1
H H35 0.2180 0.1017 0.1608 0.091 Uiso calc R 1
C C36 0.2138(2) 0.0625(2) 0.0830(2) 0.0867(12) Uani d . 1
H H36 0.2440 0.0161 0.0889 0.104 Uiso calc R 1
C C37 0.1850(2) 0.07941(19) 0.03126(17) 0.0787(10) Uani d . 1
H H37 0.1962 0.0448 0.0018 0.094 Uiso calc R 1
C C38 0.13925(18) 0.14782(16) 0.02249(13) 0.0564(7) Uani d . 1
H H38 0.1188 0.1584 -0.0126 0.068 Uiso calc R 1

loop_
_atom_site_aniso_label
_atom_site_aniso_U_11
_atom_site_aniso_U_22
_atom_site_aniso_U_33
_atom_site_aniso_U_12
_atom_site_aniso_U_13
_atom_site_aniso_U_23
Pd1 0.03111(10) 0.03127(10) 0.03018(10) -0.00508(7) 0.00287(8) -0.00002(7)
Fe1 0.03381(19) 0.0448(2) 0.0408(2) -0.00401(16) -0.00166(15) 0.01337(16)
Cl1 0.0364(3) 0.0665(4) 0.0489(4) -0.0164(3) 0.0059(3) -0.0045(3)
P3 0.0345(3) 0.0323(3) 0.0316(3) -0.0002(3) 0.0019(3) 0.0001(2)
N1 0.0437(12) 0.0370(12) 0.0414(12) -0.0041(9) 0.0031(9) -0.0077(9)
C1 0.0337(12) 0.0315(13) 0.0341(12) -0.0008(10) 0.0001(10) 0.0055(10)
C2 0.0355(13) 0.0376(14) 0.0358(13) -0.0016(11) -0.0033(11) 0.0075(11)
C3 0.0318(13) 0.0497(15) 0.0498(16) 0.0007(11) -0.0050(12) 0.0114(13)
C4 0.0351(14) 0.0525(17) 0.0507(16) 0.0088(12) 0.0071(12) 0.0059(13)
C5 0.0380(14) 0.0396(14) 0.0401(14) 0.0051(11) 0.0051(11) 0.0025(11)
C6 0.0509(19) 0.062(2) 0.097(3) 0.0033(16) -0.0105(19) 0.044(2)
C7 0.091(3) 0.0443(18) 0.075(2) 0.0031(17) -0.011(2) 0.0211(16)
C8 0.064(2) 0.066(2) 0.079(2) -0.0235(17) -0.0186(18) 0.0361(19)
C9 0.071(2) 0.090(3) 0.057(2) -0.0136(19) 0.0078(17) 0.0381(19)
C10 0.071(2) 0.074(2) 0.060(2) -0.0168(18) -0.0227(17) 0.0310(18)
C11 0.0430(15) 0.0521(16) 0.0484(16) -0.0018(13) 0.0082(12) -0.0128(13)
C12 0.070(2) 0.093(3) 0.116(3) 0.010(2) 0.011(2) -0.062(2)
C13 0.082(2) 0.0330(15) 0.070(2) -0.0044(15) -0.0014(17) -0.0008(14)
C14 0.0512(16) 0.0547(17) 0.0486(16) -0.0111(14) 0.0002(13) -0.0199(13)
C15 0.0396(15) 0.087(2) 0.0338(15) -0.0148(15) -0.0029(12) -0.0023(14)
C16 0.0458(17) 0.074(2) 0.0515(18) -0.0087(15) -0.0068(14) 0.0113(16)
C17 0.057(2) 0.099(3) 0.090(3) -0.0154(19) -0.0267(19) 0.037(2)
C18 0.063(3) 0.188(6) 0.079(3) -0.035(3) -0.026(2) 0.070(4)
C19 0.073(3) 0.228(7) 0.037(2) -0.028(4) -0.0037(19) 0.027(3)
C20 0.070(2) 0.141(4) 0.0440(19) -0.007(2) -0.0009(17) -0.012(2)
C21 0.0382(14) 0.0493(16) 0.0408(14) -0.0025(12) 0.0033(11) -0.0139(12)
C22 0.0426(16) 0.078(2) 0.0474(17) 0.0060(15) -0.0037(13) -0.0073(15)
C23 0.0474(19) 0.143(4) 0.058(2) 0.006(2) -0.0128(16) -0.019(2)
C24 0.051(2) 0.152(4) 0.086(3) -0.016(3) -0.008(2) -0.050(3)
C25 0.063(2) 0.091(3) 0.105(3) -0.031(2) 0.014(2) -0.047(2)
C26 0.0554(18) 0.064(2) 0.070(2) -0.0152(16) 0.0082(16) -0.0195(16)
C27 0.0349(13) 0.0382(14) 0.0296(12) -0.0005(10) -0.0023(10) 0.0022(10)
C28 0.0512(16) 0.0468(16) 0.0466(16) 0.0028(13) 0.0096(13) 0.0027(13)
C29 0.0583(19) 0.082(2) 0.0471(17) -0.0045(16) 0.0177(14) 0.0049(16)
C30 0.069(2) 0.073(2) 0.0421(16) -0.0195(17) -0.0001(15) 0.0215(15)
C31 0.080(2) 0.0457(17) 0.063(2) -0.0016(16) -0.0001(17) 0.0217(15)
C32 0.0594(17) 0.0435(16) 0.0518(17) 0.0090(13) 0.0098(14) 0.0093(13)
C33 0.0430(14) 0.0308(13) 0.0482(16) -0.0017(11) 0.0031(12) 0.0041(11)
C34 0.0565(17) 0.0488(17) 0.0512(17) -0.0016(14) -0.0006(14) 0.0147(13)
C35 0.072(2) 0.062(2) 0.093(3) 0.0059(18) -0.015(2) 0.037(2)
C36 0.077(3) 0.0426(19) 0.140(4) 0.0185(18) -0.003(2) 0.020(2)
C37 0.088(3) 0.0431(19) 0.105(3) 0.0166(18) 0.007(2) -0.0101(19)
C38 0.0671(19) 0.0387(16) 0.0635(19) 0.0063(14) 0.0022(15) -0.0046(14)

loop_
_atom_type_symbol
_atom_type_description
_atom_type_scat_dispersion_real
_atom_type_scat_dispersion_imag
_atom_type_scat_source
C C 0.0033 0.0016 'International Tables Vol C Tables 4.2.6.8 and 6.1.1.4'
H H 0.0000 0.0000 'International Tables Vol C Tables 4.2.6.8 and 6.1.1.4'
N N 0.0061 0.0033 'International Tables Vol C Tables 4.2.6.8 and 6.1.1.4'
P P 0.1023 0.0942 'International Tables Vol C Tables 4.2.6.8 and 6.1.1.4'
Cl Cl 0.1484 0.1585 'International Tables Vol C Tables 4.2.6.8 and 6.1.1.4'
Fe Fe 0.3463 0.8444 'International Tables Vol C Tables 4.2.6.8 and 6.1.1.4'
Pd Pd -0.9988 1.0072 'International Tables Vol C Tables 4.2.6.8 and 6.1.1.4'

loop_
_geom_angle_atom_site_label_1
_geom_angle_atom_site_label_2
_geom_angle_atom_site_label_3
_geom_angle
_geom_angle_publ_flag
C1 Pd1 N1 81.93(8) yes
C1 Pd1 P3 98.56(7) yes
N1 Pd1 P3 169.99(6) yes
C1 Pd1 Cl1 174.71(7) yes
N1 Pd1 Cl1 92.81(6) yes
P3 Pd1 Cl1 86.71(2) yes
C2 Fe1 C6 123.85(13) ?
C2 Fe1 C10 159.29(12) ?
C6 Fe1 C10 39.83(13) ?
C2 Fe1 C3 41.00(9) ?
C6 Fe1 C3 160.78(14) ?
C10 Fe1 C3 158.13(14) ?
C2 Fe1 C7 107.97(12) ?
C6 Fe1 C7 40.74(13) ?
C10 Fe1 C7 67.92(14) ?
C3 Fe1 C7 124.23(13) ?
C2 Fe1 C4 68.63(10) ?
C6 Fe1 C4 157.33(14) ?
C10 Fe1 C4 122.22(14) ?
C3 Fe1 C4 40.52(10) ?
C7 Fe1 C4 160.26(13) ?
C2 Fe1 C8 123.19(12) ?
C6 Fe1 C8 67.29(13) ?
C10 Fe1 C8 67.55(13) ?
C3 Fe1 C8 108.95(12) ?
C7 Fe1 C8 39.82(13) ?
C4 Fe1 C8 124.56(13) ?
C2 Fe1 C9 158.82(12) ?
C6 Fe1 C9 67.22(14) ?
C10 Fe1 C9 40.30(13) ?
C3 Fe1 C9 123.00(12) ?
C7 Fe1 C9 67.53(15) ?
C4 Fe1 C9 108.20(13) ?
C8 Fe1 C9 40.14(13) ?
C2 Fe1 C5 68.24(10) ?
C6 Fe1 C5 122.03(12) ?
C10 Fe1 C5 107.53(12) ?
C3 Fe1 C5 68.06(10) ?
C7 Fe1 C5 158.02(13) ?
C4 Fe1 C5 40.51(10) ?
C8 Fe1 C5 160.32(13) ?
C9 Fe1 C5 123.85(13) ?
C2 Fe1 C1 40.86(9) ?
C6 Fe1 C1 107.00(11) ?
C10 Fe1 C1 122.65(11) ?
C3 Fe1 C1 69.01(10) ?
C7 Fe1 C1 121.97(13) ?
C4 Fe1 C1 69.04(10) ?
C8 Fe1 C1 157.99(13) ?
C9 Fe1 C1 159.40(13) ?
C5 Fe1 C1 40.92(9) ?
C27 P3 C33 106.91(11) ?
C27 P3 C21 101.71(11) ?
C33 P3 C21 102.65(12) ?
C27 P3 Pd1 107.57(8) ?
C33 P3 Pd1 115.22(9) ?
C21 P3 Pd1 121.28(8) ?
C13 N1 C14 107.3(2) ?
C13 N1 C11 112.0(2) ?
C14 N1 C11 110.24(19) ?
C13 N1 Pd1 99.44(15) ?
C14 N1 Pd1 117.42(16) ?
C11 N1 Pd1 110.05(14) ?
C2 C1 C5 106.0(2) ?
C2 C1 Pd1 140.76(18) ?
C5 C1 Pd1 113.17(16) ?
C2 C1 Fe1 68.53(13) ?
C5 C1 Fe1 69.05(13) ?
Pd1 C1 Fe1 124.36(11) ?
C3 C2 C1 108.8(2) ?
C3 C2 Fe1 69.69(14) ?
C1 C2 Fe1 70.60(13) ?
C3 C2 H2 125.6 ?
C1 C2 H2 125.6 ?
Fe1 C2 H2 125.6 ?
C4 C3 C2 108.1(2) ?
C4 C3 Fe1 69.91(14) ?
C2 C3 Fe1 69.31(13) ?
C4 C3 H3 126.0 ?
C2 C3 H3 126.0 ?
Fe1 C3 H3 126.0 ?
C3 C4 C5 107.8(2) ?
C3 C4 Fe1 69.57(15) ?
C5 C4 Fe1 69.93(14) ?
C3 C4 H4 126.1 ?
C5 C4 H4 126.1 ?
Fe1 C4 H4 126.1 ?
C4 C5 C1 109.2(2) ?
C4 C5 C11 128.9(2) ?
C1 C5 C11 121.9(2) ?
C4 C5 Fe1 69.56(15) ?
C1 C5 Fe1 70.03(13) ?
C11 C5 Fe1 125.39(18) ?
C10 C6 C7 108.5(3) ?
C10 C6 Fe1 70.13(18) ?
C7 C6 Fe1 69.72(17) ?
C10 C6 H6 125.8 ?
C7 C6 H6 125.8 ?
Fe1 C6 H6 125.8 ?
C8 C7 C6 107.2(3) ?
C8 C7 Fe1 70.28(19) ?
C6 C7 Fe1 69.54(18) ?
C8 C7 H7 126.4 ?
C6 C7 H7 126.4 ?
Fe1 C7 H7 126.4 ?
C7 C8 C9 108.7(3) ?
C7 C8 Fe1 69.90(17) ?
C9 C8 Fe1 69.94(17) ?
C7 C8 H8 125.7 ?
C9 C8 H8 125.7 ?
Fe1 C8 H8 125.7 ?
C8 C9 C10 107.8(3) ?
C8 C9 Fe1 69.92(17) ?
C10 C9 Fe1 69.61(17) ?
C8 C9 H9 126.1 ?
C10 C9 H9 126.1 ?
Fe1 C9 H9 126.1 ?
C6 C10 C9 107.9(3) ?
C6 C10 Fe1 70.04(17) ?
C9 C10 Fe1 70.10(17) ?
C6 C10 H10 126.0 ?
C9 C10 H10 126.0 ?
Fe1 C10 H10 126.0 ?
C5 C11 N1 107.69(19) ?
C5 C11 C12 112.6(2) ?
N1 C11 C12 115.0(2) ?
C5 C11 H11 107.0 ?
N1 C11 H11 107.0 ?
C12 C11 H11 107.0 ?
C11 C12 H12A 109.5 ?
C11 C12 H12B 109.5 ?
H12A C12 H12B 109.5 ?
C11 C12 H12C 109.5 ?
H12A C12 H12C 109.5 ?
H12B C12 H12C 109.5 ?
N1 C13 H13A 109.5 ?
N1 C13 H13B 109.5 ?
H13A C13 H13B 109.5 ?
N1 C13 H13C 109.5 ?
H13A C13 H13C 109.5 ?
H13B C13 H13C 109.5 ?
N1 C14 C15 113.6(2) ?
N1 C14 H14A 108.9 ?
C15 C14 H14A 108.9 ?
N1 C14 H14B 108.9 ?
C15 C14 H14B 108.9 ?
H14A C14 H14B 107.7 ?
C16 C15 C20 118.0(3) ?
C16 C15 C14 121.6(2) ?
C20 C15 C14 120.4(3) ?
C15 C16 C17 120.8(3) ?
C15 C16 H16 119.6 ?
C17 C16 H16 119.6 ?
C18 C17 C16 120.3(4) ?
C18 C17 H17 119.8 ?
C16 C17 H17 119.8 ?
C19 C18 C17 120.2(4) ?
C19 C18 H18 119.9 ?
C17 C18 H18 119.9 ?
C18 C19 C20 120.4(4) ?
C18 C19 H19 119.8 ?
C20 C19 H19 119.8 ?
C15 C20 C19 120.2(4) ?
C15 C20 H20 119.9 ?
C19 C20 H20 119.9 ?
C26 C21 C22 118.5(3) ?
C26 C21 P3 120.4(2) ?
C22 C21 P3 120.9(2) ?
C23 C22 C21 120.8(3) ?
C23 C22 H22 119.6 ?
C21 C22 H22 119.6 ?
C24 C23 C22 120.2(4) ?
C24 C23 H23 119.9 ?
C22 C23 H23 119.9 ?
C23 C24 C25 120.5(4) ?
C23 C24 H24 119.8 ?
C25 C24 H24 119.8 ?
C24 C25 C26 120.3(4) ?
C24 C25 H25 119.8 ?
C26 C25 H25 119.8 ?
C21 C26 C25 119.6(4) ?
C21 C26 H26 120.2 ?
C25 C26 H26 120.2 ?
C28 C27 C32 118.2(2) ?
C28 C27 P3 123.70(19) ?
C32 C27 P3 118.08(18) ?
C27 C28 C29 120.6(3) ?
C27 C28 H28 119.7 ?
C29 C28 H28 119.7 ?
C30 C29 C28 120.4(3) ?
C30 C29 H29 119.8 ?
C28 C29 H29 119.8 ?
C31 C30 C29 119.9(3) ?
C31 C30 H30 120.1 ?
C29 C30 H30 120.1 ?
C30 C31 C32 120.2(3) ?
C30 C31 H31 119.9 ?
C32 C31 H31 119.9 ?
C31 C32 C27 120.7(3) ?
C31 C32 H32 119.7 ?
C27 C32 H32 119.7 ?
C34 C33 C38 119.0(2) ?
C34 C33 P3 120.4(2) ?
C38 C33 P3 120.6(2) ?
C33 C34 C35 119.6(3) ?
C33 C34 H34 120.2 ?
C35 C34 H34 120.2 ?
C36 C35 C34 121.1(3) ?
C36 C35 H35 119.4 ?
C34 C35 H35 119.4 ?
C35 C36 C37 119.8(3) ?
C35 C36 H36 120.1 ?
C37 C36 H36 120.1 ?
C36 C37 C38 120.3(3) ?
C36 C37 H37 119.9 ?
C38 C37 H37 119.9 ?
C37 C38 C33 120.1(3) ?
C37 C38 H38 120.0 ?
C33 C38 H38 120.0 ?

loop_
_geom_bond_atom_site_label_1
_geom_bond_atom_site_label_2
_geom_bond_distance
_geom_bond_publ_flag
Pd1 C1 1.993(2) yes
Pd1 N1 2.1962(19) yes
Pd1 P3 2.2452(7) yes
Pd1 Cl1 2.4107(8) yes
Fe1 C2 2.034(2) ?
Fe1 C6 2.038(3) ?
Fe1 C10 2.039(3) ?
Fe1 C3 2.039(2) ?
Fe1 C7 2.040(3) ?
Fe1 C4 2.043(3) ?
Fe1 C8 2.045(3) ?
Fe1 C9 2.045(3) ?
Fe1 C5 2.048(3) ?
Fe1 C1 2.061(2) ?
P3 C27 1.826(2) ?
P3 C33 1.826(2) ?
P3 C21 1.833(3) ?
N1 C13 1.495(3) ?
N1 C14 1.504(3) ?
N1 C11 1.512(3) yes
C1 C2 1.430(3) ?
C1 C5 1.437(3) yes
C2 C3 1.426(3) ?
C2 H2 0.9800 ?
C3 C4 1.414(4) ?
C3 H3 0.9800 ?
C4 C5 1.417(3) ?
C4 H4 0.9800 ?
C5 C11 1.497(4) yes
C6 C10 1.389(5) ?
C6 C7 1.420(5) ?
C6 H6 0.9800 ?
C7 C8 1.391(5) ?
C7 H7 0.9800 ?
C8 C9 1.404(5) ?
C8 H8 0.9800 ?
C9 C10 1.407(5) ?
C9 H9 0.9800 ?
C10 H10 0.9800 ?
C11 C12 1.533(4) ?
C11 H11 0.9800 ?
C12 H12A 0.9600 ?
C12 H12B 0.9600 ?
C12 H12C 0.9600 ?
C13 H13A 0.9600 ?
C13 H13B 0.9600 ?
C13 H13C 0.9600 ?
C14 C15 1.510(4) ?
C14 H14A 0.9700 ?
C14 H14B 0.9700 ?
C15 C16 1.376(4) ?
C15 C20 1.388(4) ?
C16 C17 1.380(4) ?
C16 H16 0.9300 ?
C17 C18 1.362(6) ?
C17 H17 0.9300 ?
C18 C19 1.344(7) ?
C18 H18 0.9300 ?
C19 C20 1.393(7) ?
C19 H19 0.9300 ?
C20 H20 0.9300 ?
C21 C26 1.383(4) ?
C21 C22 1.386(4) ?
C22 C23 1.383(4) ?
C22 H22 0.9300 ?
C23 C24 1.354(6) ?
C23 H23 0.9300 ?
C24 C25 1.359(6) ?
C24 H24 0.9300 ?
C25 C26 1.403(5) ?
C25 H25 0.9300 ?
C26 H26 0.9300 ?
C27 C28 1.377(3) ?
C27 C32 1.387(3) ?
C28 C29 1.385(4) ?
C28 H28 0.9300 ?
C29 C30 1.364(4) ?
C29 H29 0.9300 ?
C30 C31 1.363(4) ?
C30 H30 0.9300 ?
C31 C32 1.385(4) ?
C31 H31 0.9300 ?
C32 H32 0.9300 ?
C33 C34 1.381(4) ?
C33 C38 1.389(4) ?
C34 C35 1.386(4) ?
C34 H34 0.9300 ?
C35 C36 1.356(5) ?
C35 H35 0.9300 ?
C36 C37 1.368(5) ?
C36 H36 0.9300 ?
C37 C38 1.383(4) ?
C37 H37 0.9300 ?
C38 H38 0.9300 ?

loop_
_geom_torsion_atom_site_label_1
_geom_torsion_atom_site_label_2
_geom_torsion_atom_site_label_3
_geom_torsion_atom_site_label_4
_geom_torsion
C1 Pd1 P3 C27 124.12(10)
N1 Pd1 P3 C27 32.0(3)
Cl1 Pd1 P3 C27 -55.49(8)
C1 Pd1 P3 C33 -116.79(11)
N1 Pd1 P3 C33 151.1(3)
Cl1 Pd1 P3 C33 63.61(9)
C1 Pd1 P3 C21 7.92(12)
N1 Pd1 P3 C21 -84.2(3)
Cl1 Pd1 P3 C21 -171.68(11)
C1 Pd1 N1 C13 -97.51(17)
P3 Pd1 N1 C13 -4.0(4)
Cl1 Pd1 N1 C13 83.02(16)
C1 Pd1 N1 C14 147.34(18)
P3 Pd1 N1 C14 -119.1(3)
Cl1 Pd1 N1 C14 -32.13(17)
C1 Pd1 N1 C11 20.17(17)
P3 Pd1 N1 C11 113.7(3)
Cl1 Pd1 N1 C11 -159.30(16)
N1 Pd1 C1 C2 171.2(3)
P3 Pd1 C1 C2 1.3(3)
Cl1 Pd1 C1 C2 176.9(5)
N1 Pd1 C1 C5 -11.28(16)
P3 Pd1 C1 C5 178.82(15)
Cl1 Pd1 C1 C5 -5.5(8)
N1 Pd1 C1 Fe1 -91.00(14)
P3 Pd1 C1 Fe1 99.10(12)
Cl1 Pd1 C1 Fe1 -85.2(7)
C6 Fe1 C1 C2 122.47(18)
C10 Fe1 C1 C2 163.20(18)
C3 Fe1 C1 C2 -37.63(14)
C7 Fe1 C1 C2 80.46(18)
C4 Fe1 C1 C2 -81.16(15)
C8 Fe1 C1 C2 51.2(3)
C9 Fe1 C1 C2 -167.2(3)
C5 Fe1 C1 C2 -117.9(2)
C2 Fe1 C1 C5 117.9(2)
C6 Fe1 C1 C5 -119.60(17)
C10 Fe1 C1 C5 -78.9(2)
C3 Fe1 C1 C5 80.31(15)
C7 Fe1 C1 C5 -161.61(16)
C4 Fe1 C1 C5 36.77(14)
C8 Fe1 C1 C5 169.1(3)
C9 Fe1 C1 C5 -49.3(4)
C2 Fe1 C1 Pd1 -137.7(2)
C6 Fe1 C1 Pd1 -15.20(19)
C10 Fe1 C1 Pd1 25.5(2)
C3 Fe1 C1 Pd1 -175.29(17)
C7 Fe1 C1 Pd1 -57.20(19)
C4 Fe1 C1 Pd1 141.17(17)
C8 Fe1 C1 Pd1 -86.5(3)
C9 Fe1 C1 Pd1 55.1(4)
C5 Fe1 C1 Pd1 104.40(19)
C5 C1 C2 C3 0.3(3)
Pd1 C1 C2 C3 177.9(2)
Fe1 C1 C2 C3 59.41(17)
C5 C1 C2 Fe1 -59.15(15)
Pd1 C1 C2 Fe1 118.5(2)
C6 Fe1 C2 C3 164.03(17)
C10 Fe1 C2 C3 -163.2(3)
C7 Fe1 C2 C3 121.90(18)
C4 Fe1 C2 C3 -37.43(15)
C8 Fe1 C2 C3 80.7(2)
C9 Fe1 C2 C3 47.9(4)
C5 Fe1 C2 C3 -81.14(16)
C1 Fe1 C2 C3 -119.7(2)
C6 Fe1 C2 C1 -76.28(19)
C10 Fe1 C2 C1 -43.5(4)
C3 Fe1 C2 C1 119.7(2)
C7 Fe1 C2 C1 -118.42(17)
C4 Fe1 C2 C1 82.26(15)
C8 Fe1 C2 C1 -159.58(17)
C9 Fe1 C2 C1 167.6(3)
C5 Fe1 C2 C1 38.54(13)
C1 C2 C3 C4 -0.6(3)
Fe1 C2 C3 C4 59.38(17)
C1 C2 C3 Fe1 -59.97(16)
C2 Fe1 C3 C4 -119.4(2)
C6 Fe1 C3 C4 -163.3(3)
C10 Fe1 C3 C4 44.6(4)
C7 Fe1 C3 C4 162.96(17)
C8 Fe1 C3 C4 121.43(18)
C9 Fe1 C3 C4 79.2(2)
C5 Fe1 C3 C4 -37.79(14)
C1 Fe1 C3 C4 -81.91(15)
C6 Fe1 C3 C2 -43.9(4)
C10 Fe1 C3 C2 164.0(3)
C7 Fe1 C3 C2 -77.6(2)
C4 Fe1 C3 C2 119.4(2)
C8 Fe1 C3 C2 -119.16(18)
C9 Fe1 C3 C2 -161.36(18)
C5 Fe1 C3 C2 81.61(15)
C1 Fe1 C3 C2 37.50(14)
C2 C3 C4 C5 0.7(3)
Fe1 C3 C4 C5 59.70(18)
C2 C3 C4 Fe1 -59.00(17)
C2 Fe1 C4 C3 37.86(14)
C6 Fe1 C4 C3 165.8(3)
C10 Fe1 C4 C3 -161.97(16)
C7 Fe1 C4 C3 -45.8(4)
C8 Fe1 C4 C3 -78.5(2)
C9 Fe1 C4 C3 -119.86(17)
C5 Fe1 C4 C3 119.0(2)
C1 Fe1 C4 C3 81.83(15)
C2 Fe1 C4 C5 -81.09(15)
C6 Fe1 C4 C5 46.9(4)
C10 Fe1 C4 C5 79.08(19)
C3 Fe1 C4 C5 -119.0(2)
C7 Fe1 C4 C5 -164.8(3)
C8 Fe1 C4 C5 162.54(17)
C9 Fe1 C4 C5 121.19(17)
C1 Fe1 C4 C5 -37.12(14)
C3 C4 C5 C1 -0.5(3)
Fe1 C4 C5 C1 58.93(17)
C3 C4 C5 C11 -179.0(3)
Fe1 C4 C5 C11 -119.6(3)
C3 C4 C5 Fe1 -59.47(18)
C2 C1 C5 C4 0.2(3)
Pd1 C1 C5 C4 -178.21(16)
Fe1 C1 C5 C4 -58.65(17)
C2 C1 C5 C11 178.8(2)
Pd1 C1 C5 C11 0.4(3)
Fe1 C1 C5 C11 120.0(2)
C2 C1 C5 Fe1 58.82(15)
Pd1 C1 C5 Fe1 -119.57(13)
C2 Fe1 C5 C4 82.14(16)
C6 Fe1 C5 C4 -160.62(19)
C10 Fe1 C5 C4 -119.41(18)
C3 Fe1 C5 C4 37.80(15)
C7 Fe1 C5 C4 166.3(3)
C8 Fe1 C5 C4 -47.2(4)
C9 Fe1 C5 C4 -78.1(2)
C1 Fe1 C5 C4 120.6(2)
C2 Fe1 C5 C1 -38.49(13)
C6 Fe1 C5 C1 78.75(19)
C10 Fe1 C5 C1 119.96(17)
C3 Fe1 C5 C1 -82.83(15)
C7 Fe1 C5 C1 45.7(4)
C4 Fe1 C5 C1 -120.6(2)
C8 Fe1 C5 C1 -167.8(3)
C9 Fe1 C5 C1 161.26(16)
C2 Fe1 C5 C11 -154.0(2)
C6 Fe1 C5 C11 -36.8(3)
C10 Fe1 C5 C11 4.4(2)
C3 Fe1 C5 C11 161.6(2)
C7 Fe1 C5 C11 -69.9(4)
C4 Fe1 C5 C11 123.8(3)
C8 Fe1 C5 C11 76.6(4)
C9 Fe1 C5 C11 45.7(3)
C1 Fe1 C5 C11 -115.6(3)
C2 Fe1 C6 C10 162.60(17)
C3 Fe1 C6 C10 -164.2(3)
C7 Fe1 C6 C10 -119.5(3)
C4 Fe1 C6 C10 44.7(4)
C8 Fe1 C6 C10 -81.7(2)
C9 Fe1 C6 C10 -38.0(2)
C5 Fe1 C6 C10 78.7(2)
C1 Fe1 C6 C10 120.94(19)
C2 Fe1 C6 C7 -77.9(2)
C10 Fe1 C6 C7 119.5(3)
C3 Fe1 C6 C7 -44.7(4)
C4 Fe1 C6 C7 164.2(3)
C8 Fe1 C6 C7 37.8(2)
C9 Fe1 C6 C7 81.5(2)
C5 Fe1 C6 C7 -161.76(19)
C1 Fe1 C6 C7 -119.6(2)
C10 C6 C7 C8 -0.9(3)
Fe1 C6 C7 C8 -60.5(2)
C10 C6 C7 Fe1 59.6(2)
C2 Fe1 C7 C8 -120.6(2)
C6 Fe1 C7 C8 118.0(3)
C10 Fe1 C7 C8 81.0(2)
C3 Fe1 C7 C8 -78.3(2)
C4 Fe1 C7 C8 -44.0(5)
C9 Fe1 C7 C8 37.27(19)
C5 Fe1 C7 C8 163.1(3)
C1 Fe1 C7 C8 -163.35(18)
C2 Fe1 C7 C6 121.4(2)
C10 Fe1 C7 C6 -37.0(2)
C3 Fe1 C7 C6 163.75(19)
C4 Fe1 C7 C6 -161.9(3)
C8 Fe1 C7 C6 -118.0(3)
C9 Fe1 C7 C6 -80.7(2)
C5 Fe1 C7 C6 45.2(4)
C1 Fe1 C7 C6 78.7(2)
C6 C7 C8 C9 0.6(3)
Fe1 C7 C8 C9 -59.4(2)
C6 C7 C8 Fe1 60.0(2)
C2 Fe1 C8 C7 77.9(2)
C6 Fe1 C8 C7 -38.7(2)
C10 Fe1 C8 C7 -82.0(2)
C3 Fe1 C8 C7 121.1(2)
C4 Fe1 C8 C7 163.45(19)
C9 Fe1 C8 C7 -119.8(3)
C5 Fe1 C8 C7 -161.2(3)
C1 Fe1 C8 C7 40.4(4)
C2 Fe1 C8 C9 -162.30(19)
C6 Fe1 C8 C9 81.1(2)
C10 Fe1 C8 C9 37.8(2)
C3 Fe1 C8 C9 -119.1(2)
C7 Fe1 C8 C9 119.8(3)
C4 Fe1 C8 C9 -76.8(2)
C5 Fe1 C8 C9 -41.4(4)
C1 Fe1 C8 C9 160.2(3)
C7 C8 C9 C10 -0.2(3)
Fe1 C8 C9 C10 -59.5(2)
C7 C8 C9 Fe1 59.4(2)
C2 Fe1 C9 C8 44.8(5)
C6 Fe1 C9 C8 -81.3(2)
C10 Fe1 C9 C8 -118.9(3)
C3 Fe1 C9 C8 80.2(2)
C7 Fe1 C9 C8 -37.0(2)
C4 Fe1 C9 C8 122.4(2)
C5 Fe1 C9 C8 164.44(18)
C1 Fe1 C9 C8 -158.8(3)
C2 Fe1 C9 C10 163.6(3)
C6 Fe1 C9 C10 37.6(2)
C3 Fe1 C9 C10 -160.9(2)
C7 Fe1 C9 C10 81.9(2)
C4 Fe1 C9 C10 -118.7(2)
C8 Fe1 C9 C10 118.9(3)
C5 Fe1 C9 C10 -76.7(3)
C1 Fe1 C9 C10 -40.0(5)
C7 C6 C10 C9 0.8(3)
Fe1 C6 C10 C9 60.1(2)
C7 C6 C10 Fe1 -59.4(2)
C8 C9 C10 C6 -0.4(3)
Fe1 C9 C10 C6 -60.1(2)
C8 C9 C10 Fe1 59.7(2)
C2 Fe1 C10 C6 -44.6(4)
C3 Fe1 C10 C6 166.0(3)
C7 Fe1 C10 C6 37.8(2)
C4 Fe1 C10 C6 -161.30(18)
C8 Fe1 C10 C6 81.0(2)
C9 Fe1 C10 C6 118.6(3)
C5 Fe1 C10 C6 -119.31(19)
C1 Fe1 C10 C6 -76.9(2)
C2 Fe1 C10 C9 -163.3(3)
C6 Fe1 C10 C9 -118.6(3)
C3 Fe1 C10 C9 47.4(4)
C7 Fe1 C10 C9 -80.8(2)
C4 Fe1 C10 C9 80.1(2)
C8 Fe1 C10 C9 -37.7(2)
C5 Fe1 C10 C9 122.1(2)
C1 Fe1 C10 C9 164.4(2)
C4 C5 C11 N1 -165.2(2)
C1 C5 C11 N1 16.5(3)
Fe1 C5 C11 N1 103.5(2)
C4 C5 C11 C12 -37.3(4)
C1 C5 C11 C12 144.4(3)
Fe1 C5 C11 C12 -128.6(3)
C13 N1 C11 C5 86.1(3)
C14 N1 C11 C5 -154.5(2)
Pd1 N1 C11 C5 -23.5(2)
C13 N1 C11 C12 -40.4(3)
C14 N1 C11 C12 79.0(3)
Pd1 N1 C11 C12 -150.0(2)
C13 N1 C14 C15 176.2(2)
C11 N1 C14 C15 54.0(3)
Pd1 N1 C14 C15 -73.1(3)
N1 C14 C15 C16 72.2(3)
N1 C14 C15 C20 -106.2(3)
C20 C15 C16 C17 1.6(4)
C14 C15 C16 C17 -176.9(3)
C15 C16 C17 C18 0.0(5)
C16 C17 C18 C19 -0.9(6)
C17 C18 C19 C20 0.2(7)
C16 C15 C20 C19 -2.3(5)
C14 C15 C20 C19 176.2(3)
C18 C19 C20 C15 1.4(6)
C27 P3 C21 C26 146.8(2)
C33 P3 C21 C26 36.3(2)
Pd1 P3 C21 C26 -94.0(2)
C27 P3 C21 C22 -37.2(2)
C33 P3 C21 C22 -147.7(2)
Pd1 P3 C21 C22 82.0(2)
C26 C21 C22 C23 0.3(4)
P3 C21 C22 C23 -175.8(2)
C21 C22 C23 C24 -0.6(5)
C22 C23 C24 C25 0.1(6)
C23 C24 C25 C26 0.7(6)
C22 C21 C26 C25 0.5(4)
P3 C21 C26 C25 176.6(2)
C24 C25 C26 C21 -1.0(5)
C33 P3 C27 C28 19.4(2)
C21 P3 C27 C28 -87.9(2)
Pd1 P3 C27 C28 143.7(2)
C33 P3 C27 C32 -162.8(2)
C21 P3 C27 C32 89.9(2)
Pd1 P3 C27 C32 -38.5(2)
C32 C27 C28 C29 -2.3(4)
P3 C27 C28 C29 175.5(2)
C27 C28 C29 C30 0.2(4)
C28 C29 C30 C31 1.3(5)
C29 C30 C31 C32 -0.6(5)
C30 C31 C32 C27 -1.5(5)
C28 C27 C32 C31 2.9(4)
P3 C27 C32 C31 -175.0(2)
C27 P3 C33 C34 116.5(2)
C21 P3 C33 C34 -136.9(2)
Pd1 P3 C33 C34 -3.0(2)
C27 P3 C33 C38 -64.0(2)
C21 P3 C33 C38 42.6(2)
Pd1 P3 C33 C38 176.50(19)
C38 C33 C34 C35 0.4(4)
P3 C33 C34 C35 179.9(2)
C33 C34 C35 C36 0.3(5)
C34 C35 C36 C37 0.0(6)
C35 C36 C37 C38 -0.8(6)
C36 C37 C38 C33 1.5(5)
C34 C33 C38 C37 -1.2(4)
P3 C33 C38 C37 179.3(2)
